data_2005327
loop_
_publ_author_name
'Tahir, M. N.'
'\"Ulk\"u, D.'
'Atakol, O.'
'Kenar, A.'

_publ_section_title
(Cyclohexylamine-<i>N</i>){2-[(2-thiophenyl)iminomethyl]phenolato-<i>O</i>,<i>N</i>,<i>S</i>}nickel(II)
_journal_issue 9
_journal_name_full 'Acta Crystallographica Section C'
_journal_page_first 2178
_journal_page_last 2180
_journal_paper_doi 10.1107/S0108270196006130
_journal_volume 52
_journal_year 1996
_chemical_formula_iupac '[Ni(C13 H9 N1 O1 S1)(C6 H13 N1)]'
_chemical_formula_moiety 'C19 H22 N2 Ni O S'
_chemical_formula_sum 'C19 H22 N2 Ni O S'
_chemical_formula_weight 385.17
_space_group_IT_number 14
_symmetry_cell_setting monoclinic
_symmetry_space_group_name_Hall '-P 2yn'
_symmetry_space_group_name_H-M 'P 1 21/n 1'
_atom_type_scat_source IntTabIV
_cell_angle_alpha 90.
_cell_angle_beta 106.58(4)
_cell_angle_gamma 90.
_cell_formula_units_Z 4
_cell_length_a 14.293(1)
_cell_length_b 5.980(1)
_cell_length_c 21.660(2)
_cell_measurement_reflns_used 25
_cell_measurement_temperature 295
_cell_measurement_theta_max 18.08
_cell_measurement_theta_min 10.05
_cell_volume 1774.4(5)
_computing_data_collection 'CAD-4 Express Software (Enraf-Nonius, 1993)'
_computing_data_reduction 'MolEN (Fair, 1990)'
_computing_molecular_graphics 'ORTEP (Johnson, 1965) in MolEN'
_computing_publication_material MolEN
_computing_structure_refinement 'LSFM in MolEN'
_computing_structure_solution 'SIMPEL in MolEN'
_diffrn_measurement_device 'Enraf-Nonius CAD-4'
_diffrn_measurement_method \w/2\q
_diffrn_radiation_type MoK\a
_diffrn_radiation_wavelength 0.71073
_diffrn_reflns_av_R_equivalents 0.012
_diffrn_reflns_limit_h_max 16
_diffrn_reflns_limit_h_min -15
_diffrn_reflns_limit_k_max 0
_diffrn_reflns_limit_k_min -6
_diffrn_reflns_limit_l_max 0
_diffrn_reflns_limit_l_min -25
_diffrn_reflns_number 2942
_diffrn_reflns_theta_max 24.31
_diffrn_reflns_theta_min 2.22
_diffrn_standards_decay_% 0.6
_diffrn_standards_interval_time 120
_diffrn_standards_number 3
_exptl_absorpt_coefficient_mu 1.22
_exptl_absorpt_correction_T_max 0.999
_exptl_absorpt_correction_T_min 0.913
_exptl_absorpt_correction_type 'empirical via \y scans (MolEN; Fair, 1990)'
_exptl_crystal_colour red
_exptl_crystal_density_diffrn 1.442
_exptl_crystal_density_meas ?
_exptl_crystal_description needle
_exptl_crystal_size_max 0.45
_exptl_crystal_size_mid 0.15
_exptl_crystal_size_min 0.10
_refine_diff_density_max 0.70
_refine_diff_density_min -0.56
_refine_ls_extinction_method none
_refine_ls_goodness_of_fit_obs 1.04
_refine_ls_number_parameters 211
_refine_ls_number_reflns 2074
_refine_ls_R_factor_obs 0.052
_refine_ls_shift/esd_max 0.0003
_refine_ls_structure_factor_coef F
_refine_ls_weighting_scheme
;
Weighting scheme: if F >= 95.32,  w = (95.32/F)^2^; if F^2^ < 3\sF^2^,
w = 0
;
_refine_ls_wR_factor_obs 0.058
_reflns_number_observed 2074
_reflns_number_total 2782
_reflns_observed_criterion I>3\s(I)
_cod_data_source_file bm1052.cif
_cod_data_source_block BM1052
_cod_depositor_comments
;
The following automatic conversions were performed:

'_exptl_crystal_density_meas' value 'not measured' was changed to '?'
- the value is perceived as not measured.

Automatic conversion script
Id: cif_fix_values 3008 2015-01-20 13:52:24Z robertas 
;
_cod_original_cell_volume 1774.4(6)
_cod_original_sg_symbol_H-M 'P 21/n'
_cod_database_code 2005327

loop_
_symmetry_equiv_pos_as_xyz
x,y,z
-x,-y,-z
-x+1/2,y+1/2,-z+1/2
x+1/2,-y+1/2,z+1/2

loop_
_atom_site_aniso_label
_atom_site_aniso_U_11
_atom_site_aniso_U_22
_atom_site_aniso_U_33
_atom_site_aniso_U_12
_atom_site_aniso_U_13
_atom_site_aniso_U_23
_atom_site_aniso_type_symbol
Ni 0.0417(3) 0.0480(4) 0.0453(4) 0.0002(4) 0.0059(3) 0.0002(4) Ni
S1 0.0674(9) 0.0650(10) 0.0460(8) 0.0105(9) 0.0122(7) -0.0010(9) S
O1 0.055(2) 0.054(3) 0.053(2) 0.008(2) 0.012(2) 0.003(2) O
N1 0.041(2) 0.049(3) 0.043(2) -0.003(2) 0.008(2) -0.006(2) N
N2 0.046(3) 0.058(3) 0.057(3) 0.000(3) 0.006(2) 0.013(3) N
C1 0.035(3) 0.052(4) 0.055(3) -0.002(3) 0.004(2) -0.010(3) C
C2 0.053(3) 0.056(4) 0.066(4) 0.007(3) 0.009(3) -0.007(4) C
C3 0.055(3) 0.073(5) 0.068(4) 0.010(4) 0.010(3) -0.018(4) C
C4 0.065(4) 0.091(6) 0.052(3) 0.008(4) 0.016(3) -0.017(4) C
C5 0.064(4) 0.077(5) 0.051(3) 0.007(4) 0.009(3) -0.002(4) C
C6 0.042(3) 0.059(4) 0.046(3) 0.002(3) 0.009(2) -0.007(3) C
C7 0.048(3) 0.054(4) 0.047(3) 0.004(3) 0.005(3) 0.003(3) C
C8 0.040(3) 0.043(4) 0.051(3) 0.001(3) 0.005(2) -0.005(3) C
C9 0.056(3) 0.061(4) 0.051(3) 0.010(4) 0.009(3) -0.001(4) C
C10 0.060(4) 0.062(4) 0.066(4) 0.010(4) 0.006(3) 0.003(4) C
C11 0.061(4) 0.059(4) 0.076(4) 0.012(4) 0.015(3) -0.010(4) C
C12 0.061(4) 0.061(4) 0.060(4) 0.006(3) 0.015(3) -0.010(4) C
C13 0.045(3) 0.054(4) 0.049(3) -0.003(3) 0.007(2) -0.005(3) C

loop_
_atom_site_label
_atom_site_fract_x
_atom_site_fract_y
_atom_site_fract_z
_atom_site_B_iso_or_equiv
_atom_site_thermal_displace_type
_atom_site_type_symbol
Ni 0.55660(6) 0.0501(2) 0.36678(4) 3.66(2) Beq Ni
S1 0.5021(1) 0.2648(3) 0.42812(8) 4.75(4) Beq S
O1 0.6107(3) -0.1490(8) 0.3216(2) 4.3(1) Beq O
N1 0.5035(3) 0.2426(9) 0.2974(2) 3.6(1) Beq N
N2 0.6097(4) -0.156(1) 0.4379(2) 4.4(1) Beq N
C1 0.6145(4) -0.133(1) 0.2624(3) 3.9(1) Beq C
C2 0.6627(4) -0.300(1) 0.2373(3) 4.7(2) Beq C
C3 0.6734(5) -0.283(1) 0.1766(3) 5.3(2) Beq C
C4 0.6354(5) -0.100(1) 0.1373(3) 5.5(2) Beq C
C5 0.5866(5) 0.061(1) 0.1601(3) 5.2(2) Beq C
C6 0.5741(4) 0.050(1) 0.2221(3) 3.9(1) Beq C
C7 0.5209(4) 0.223(1) 0.2421(3) 4.1(1) Beq C
C8 0.4435(4) 0.425(1) 0.3066(3) 3.7(1) Beq C
C9 0.3932(4) 0.572(1) 0.2589(3) 4.5(2) Beq C
C10 0.3396(5) 0.745(1) 0.2727(3) 5.1(2) Beq C
C11 0.3350(5) 0.776(1) 0.3347(3) 5.3(2) Beq C
C12 0.3836(5) 0.631(1) 0.3829(3) 4.8(2) Beq C
C13 0.4376(4) 0.452(1) 0.3694(3) 4.0(1) Beq C
C14A 0.7206(6) -0.147(2) 0.4655(4) 4.0(2) Beq C
C15A 0.757(1) -0.346(4) 0.5085(9) 4.7(4) Beq C
C16A 0.861(1) -0.311(3) 0.5477(7) 8.4(4) Beq C
C17A 0.884(1) -0.094(3) 0.5771(7) 8.1(4) Beq C
C18A 0.855(2) 0.112(4) 0.536(1) 6.0(5) Beq C
C19A 0.7568(8) 0.083(2) 0.4875(5) 5.7(3) Beq C
C14B 0.697(1) -0.103(3) 0.4912(8) 4.1(4) Beq C
C15B 0.7399(7) -0.305(2) 0.5288(5) 5.1(2) Beq C
C16B 0.832(2) -0.267(4) 0.582(1) 5.5(5) Beq C
C17B 0.903(1) -0.114(3) 0.5653(8) 4.1(4) Beq C
C18B 0.8735(8) 0.071(2) 0.5117(5) 5.6(2) Beq C
C19B 0.776(1) 0.003(4) 0.463(1) 5.5(5) Beq C
H2 0.685 -0.431 0.261 7.3 Beq H
H3 0.711 -0.391 0.162 6.8 Beq H
H4 0.644 -0.092 0.095 7.1 Beq H
H5 0.558 0.180 0.132 6.6 Beq H
H7 0.495 0.336 0.211 5.5 Beq H
H9 0.397 0.554 0.216 6.7 Beq H
H10 0.305 0.843 0.240 8.0 Beq H
H11 0.300 0.898 0.345 6.7 Beq H
H12 0.379 0.651 0.426 7.8 Beq H

loop_
_geom_angle_atom_site_label_1
_geom_angle_atom_site_label_2
_geom_angle_atom_site_label_3
_geom_angle
_geom_angle_publ_flag
S1 Ni O1 174.20(10) yes
S1 Ni N1 89.6(2) yes
S1 Ni N2 91.0(2) yes
O1 Ni N1 96.1(2) yes
O1 Ni N2 83.4(2) yes
N1 Ni N2 178.7(2) yes
Ni S1 C13 98.2(2) no
Ni O1 C1 128.0(4) no
Ni N1 C7 123.0(4) no
Ni N1 C8 118.4(4) no
C7 N1 C8 118.6(5) no
Ni N2 C14A 114.6(5) no
Ni N2 C14B 122.6(8) no
C14A N2 C14B 29.8(9) no
O1 C1 C2 119.4(6) no
O1 C1 C6 122.8(6) no
C2 C1 C6 117.9(6) no
C1 C2 C3 121.4(6) no
C1 C2 H2 120.3(7) no
C3 C2 H2 118.2(7) no
C2 C3 C4 120.6(7) no
C2 C3 H3 120.3(7) no
C4 C3 H3 118.9(7) no
C3 C4 C5 119.0(7) no
C3 C4 H4 119.2(8) no
C5 C4 H4 121.9(7) no
C4 C5 C6 122.0(7) no
C4 C5 H5 118.0(7) no
C6 C5 H5 120.0(7) no
C1 C6 C5 119.1(6) no
C1 C6 C7 122.2(6) no
C5 C6 C7 118.7(6) no
N1 C7 C6 127.5(6) no
N1 C7 H7 116.5(6) no
C6 C7 H7 116.0(6) no
N1 C8 C9 125.4(6) no
N1 C8 C13 115.3(5) no
C9 C8 C13 119.3(6) no
C8 C9 C10 121.1(6) no
C8 C9 H9 119.1(7) no
C10 C9 H9 119.7(6) no
C9 C10 C11 120.0(6) no
C9 C10 H10 120.4(7) no
C11 C10 H10 119.6(7) no
C10 C11 C12 120.0(7) no
C10 C11 H11 120.7(7) no
C12 C11 H11 119.3(7) no
C11 C12 C13 120.6(7) no
C11 C12 H12 119.7(7) no
C13 C12 H12 119.7(6) no
S1 C13 C8 118.0(5) no
S1 C13 C12 123.0(5) no
C8 C13 C12 118.9(6) no
N2 C14A C15A 111.0(10) no
N2 C14A C19A 112.3(8) no
N2 C14A C14B 71.0(10) no
N2 C14A C15B 102.7(7) no
N2 C14A C19B 129.0(10) no
C15A C14A C19A 120.0(10) no
C15A C14A C14B 88.(2) no
C15A C14A C15B 22.1(9) no
C15A C14A C19B 120.0(10) no
C19A C14A C14B 69.(2) no
C19A C14A C15B 107.7(8) no
C19A C14A C19B 33.0(10) no
C14B C14A C15B 66.(2) no
C14B C14A C19B 101.(2) no
C15B C14A C19B 121.0(10) no
C14A C15A C16A 110(2) no
C14A C15A C14B 27.6(9) no
C14A C15A C15B 90.(2) no
C14A C15A C16B 112.(2) no
C16A C15A C14B 111.(2) no
C16A C15A C15B 94.(2) no
C16A C15A C16B 35.0(10) no
C14B C15A C15B 62.(2) no
C14B C15A C16B 97.0(10) no
C15B C15A C16B 59.(2) no
C15A C16A C17A 116.0(10) no
C15A C16A C15B 21.5(9) no
C15A C16A C16B 85.(2) no
C15A C16A C17B 126.(2) no
C17A C16A C15B 101.0(10) no
C17A C16A C16B 61.(2) no
C17A C16A C17B 18.0(10) no
C15B C16A C16B 64.0(10) no
C15B C16A C17B 114.0(10) no
C16B C16A C17B 78.(2) no
C16A C17A C18A 119.0(10) no
C16A C17A C16B 42.0(10) no
C16A C17A C17B 67.(3) no
C16A C17A C18B 102.0(10) no
C18A C17A C16B 130.(2) no
C18A C17A C17B 90.(3) no
C18A C17A C18B 24.0(10) no
C16B C17A C17B 108.(4) no
C16B C17A C18B 128.0(10) no
C17B C17A C18B 66.(3) no
C17A C18A C19A 111(2) no
C17A C18A C17B 16.0(10) no
C17A C18A C18B 93.(3) no
C17A C18A C19B 103.(2) no
C19A C18A C17B 113.(2) no
C19A C18A C18B 84.(2) no
C19A C18A C19B 27.0(10) no
C17B C18A C18B 78.(2) no
C17B C18A C19B 98.(2) no
C18B C18A C19B 59.(2) no
C14A C19A C18A 120.0(10) no
C14A C19A C14B 30.6(9) no
C14A C19A C18B 107.3(9) no
C14A C19A C19B 53.(2) no
C18A C19A C14B 120.0(10) no
C18A C19A C18B 26.0(10) no
C18A C19A C19B 96.(2) no
C14B C19A C18B 122.0(10) no
C14B C19A C19B 84.(2) no
C18B C19A C19B 71.(2) no
N2 C14B C14A 79.0(10) no
N2 C14B C15A 105.0(10) no
N2 C14B C19A 121.0(10) no
N2 C14B C15B 112.0(10) no
N2 C14B C19B 109.0(10) no
C14A C14B C15A 64.(2) no
C14A C14B C19A 81.(2) no
C14A C14B C15B 86.(2) no
C14A C14B C19B 50.(2) no
C15A C14B C19A 115.0(10) no
C15A C14B C15B 21.3(9) no
C15A C14B C19B 94.(2) no
C19A C14B C15B 121.0(10) no
C19A C14B C19B 31.0(10) no
C15B C14B C19B 108.0(10) no
C14A C15B C15A 68.(2) no
C14A C15B C16A 97.8(9) no
C14A C15B C14B 28.4(9) no
C14A C15B C16B 118.0(10) no
C15A C15B C16A 65.(2) no
C15A C15B C14B 97.(2) no
C15A C15B C16B 100.(2) no
C16A C15B C14B 113.0(10) no
C16A C15B C16B 36.0(10) no
C14B C15B C16B 116.0(10) no
C15A C16B C16A 60.0(10) no
C15A C16B C17A 111.(2) no
C15A C16B C15B 20.4(9) no
C15A C16B C17B 103.(2) no
C16A C16B C17A 77.(2) no
C16A C16B C15B 80.(2) no
C16A C16B C17B 61.(2) no
C17A C16B C15B 117.(2) no
C17A C16B C17B 16.0(10) no
C15B C16B C17B 114(2) no
C16A C17B C17A 95.(3) no
C16A C17B C18A 122.0(10) no
C16A C17B C16B 40.0(10) no
C16A C17B C18B 114.0(10) no
C17A C17B C18A 74.(3) no
C17A C17B C16B 56.(3) no
C17A C17B C18B 99.(3) no
C18A C17B C16B 112.(2) no
C18A C17B C18B 26.0(10) no
C16B C17B C18B 123.0(10) no
C17A C18B C18A 62.(2) no
C17A C18B C19A 97.8(9) no
C17A C18B C17B 14.9(9) no
C17A C18B C19B 105.0(10) no
C18A C18B C19A 70.(2) no
C18A C18B C17B 76.(2) no
C18A C18B C19B 99.(2) no
C19A C18B C17B 108.0(10) no
C19A C18B C19B 30.0(10) no
C17B C18B C19B 109.0(10) no
C14A C19B C18A 120.(2) no
C14A C19B C19A 94.(2) no
C14A C19B C14B 29.0(10) no
C14A C19B C18B 130.(2) no
C18A C19B C19A 57.(2) no
C18A C19B C14B 99.(2) no
C18A C19B C18B 23.0(10) no
C19A C19B C14B 65.(2) no
C19A C19B C18B 79.(2) no
C14B C19B C18B 117(2) no

loop_
_geom_bond_atom_site_label_1
_geom_bond_atom_site_label_2
_geom_bond_distance
_geom_bond_publ_flag
Ni S1 2.148(2) yes
Ni O1 1.845(5) yes
Ni N1 1.874(5) yes
Ni N2 1.948(5) yes
S1 C13 1.748(6) no
O1 C1 1.301(8) no
N1 C7 1.295(8) no
N1 C8 1.437(8) no
N2 C14A 1.530(10) no
N2 C14B 1.47(2) no
C1 C2 1.410(10) no
C1 C6 1.415(9) no
C2 C3 1.370(10) no
C2 H2 0.950(7) no
C3 C4 1.400(10) no
C3 H3 0.950(8) no
C4 C5 1.360(10) no
C4 H4 0.950(7) no
C5 C6 1.406(9) no
C5 H5 0.950(7) no
C6 C7 1.420(10) no
C7 H7 0.950(6) no
C8 C9 1.391(9) no
C8 C13 1.396(9) no
C9 C10 1.370(10) no
C9 H9 0.950(7) no
C10 C11 1.380(10) no
C10 H10 0.950(7) no
C11 C12 1.380(10) no
C11 H11 0.950(8) no
C12 C13 1.400(10) no
C12 H12 0.950(7) no
C14A C15A 1.51(2) no
C14A C19A 1.50(2) no
C14A C14B 0.77(2) no
C14A C15B 1.620(10) no
C14A C19B 1.21(3) no
C15A C16A 1.50(2) no
C15A C14B 1.67(3) no
C15A C15B 0.61(2) no
C15A C16B 1.72(3) no
C16A C17A 1.44(2) no
C16A C15B 1.65(2) no
C16A C16B 0.99(3) no
C16A C17B 1.33(2) no
C17A C18A 1.50(3) no
C17A C16B 1.30(3) no
C17A C17B 0.44(3) no
C17A C18B 1.70(2) no
C18A C19A 1.51(2) no
C18A C17B 1.56(3) no
C18A C18B 0.70(3) no
C18A C19B 1.79(3) no
C19A C14B 1.42(2) no
C19A C18B 1.60(2) no
C19A C19B 0.81(3) no
C14B C15B 1.48(2) no
C14B C19B 1.55(3) no
C15B C16B 1.50(2) no
C16B C17B 1.49(3) no
C17B C18B 1.57(2) no
C18B C19B 1.54(2) no

loop_
_geom_torsion_atom_site_label_1
_geom_torsion_atom_site_label_2
_geom_torsion_atom_site_label_3
_geom_torsion_atom_site_label_4
_geom_torsion
_geom_torsion_publ_flag
O1 Ni S1 C13 173.85(1.51) no
N1 Ni S1 C13 5.11(0.27) no
N2 Ni S1 C13 -173.70(0.28) no
S1 Ni O1 C1 -162.99(1.27) no
N1 Ni O1 C1 5.69(0.52) no
N2 Ni O1 C1 -175.52(0.52) no
S1 Ni N1 C7 171.31(0.50) no
S1 Ni N1 C8 -6.54(0.42) no
O1 Ni N1 C7 -7.55(0.53) no
O1 Ni N1 C8 174.60(0.42) no
N2 Ni N1 C7 -71.51(9.38) no
N2 Ni N1 C8 110.64(9.25) no
S1 Ni N2 C14A -106.02(0.51) no
O1 Ni N2 C14A 72.71(0.52) no
N1 Ni N2 C14A 136.81(9.16) no
Ni S1 C13 C8 -3.89(0.54) no
Ni S1 C13 C12 178.25(0.55) no
Ni O1 C1 C2 177.53(0.45) no
Ni O1 C1 C6 -0.93(0.87) no
Ni N1 C7 C6 5.30(0.93) no
Ni N1 C7 H7 -174.87(0.44) no
C8 N1 C7 C6 -176.84(0.60) no
C8 N1 C7 H7 2.99(0.89) no
Ni N1 C8 C9 -175.08(0.51) no
Ni N1 C8 C13 5.40(0.71) no
C7 N1 C8 C9 6.97(0.92) no
C7 N1 C8 C13 -172.55(0.57) no
Ni N2 C14A C15A -166.59(0.90) no
Ni N2 C14A C19A 56.47(0.82) no
O1 C1 C2 C3 -176.29(0.62) no
O1 C1 C2 H2 7.22(1.01) no
C6 C1 C2 C3 2.25(0.97) no
C6 C1 C2 H2 -174.24(0.62) no
O1 C1 C6 C5 176.17(0.60) no
O1 C1 C6 C7 -3.97(0.97) no
C2 C1 C6 C5 -2.32(0.92) no
C2 C1 C6 C7 177.54(0.60) no
C1 C2 C3 C4 -0.73(1.07) no
C1 C2 C3 H3 174.76(0.67) no
H2 C2 C3 C4 175.83(0.67) no
H2 C2 C3 H3 -8.68(1.15) no
C2 C3 C4 C5 -0.74(1.09) no
C2 C3 C4 H4 -179.97(0.56) no
H3 C3 C4 C5 -176.29(0.70) no
H3 C3 C4 H4 4.47(1.18) no
C3 C4 C5 C6 0.62(1.09) no
C3 C4 C5 H5 -175.95(0.69) no
H4 C4 C5 C6 179.84(0.70) no
H4 C4 C5 H5 3.27(1.22) no
C4 C5 C6 C1 0.93(1.03) no
C4 C5 C6 C7 -178.93(0.66) no
H5 C5 C6 C1 177.44(0.66) no
H5 C5 C6 C7 -2.42(1.06) no
C1 C6 C7 N1 1.54(1.04) no
C1 C6 C7 H7 -178.29(0.59) no
C5 C6 C7 N1 -178.60(0.64) no
C5 C6 C7 H7 1.57(0.95) no
N1 C8 C9 C10 -178.45(0.62) no
N1 C8 C9 H9 0.32(1.06) no
C13 C8 C9 C10 1.05(0.99) no
C13 C8 C9 H9 179.83(0.63) no
N1 C8 C13 S1 -0.22(0.77) no
N1 C8 C13 C12 177.73(0.57) no
C9 C8 C13 S1 -179.77(0.50) no
C9 C8 C13 C12 -1.82(0.95) no
C8 C9 C10 C11 0.27(1.08) no
C8 C9 C10 H10 -179.06(0.67) no
H9 C9 C10 C11 -178.50(0.69) no
H9 C9 C10 H10 2.18(1.17) no
C9 C10 C11 C12 -0.79(1.10) no
C9 C10 C11 H11 177.82(0.71) no
H10 C10 C11 C12 178.54(0.70) no
H10 C10 C11 H11 -2.85(1.22) no
C10 C11 C12 C13 0.00(1.25) no
C10 C11 C12 H12 -178.98(0.70) no
H11 C11 C12 C13 -178.64(0.69) no
H11 C11 C12 H12 2.46(1.18) no
C11 C12 C13 S1 179.16(0.55) no
C11 C12 C13 C8 1.33(1.01) no
H12 C12 C13 S1 -1.88(1.02) no
H12 C12 C13 C8 -179.72(0.64) no
N2 C14A C15A C16A -166.48(1.11) no
C19A C14A C15A C16A -33.32(1.83) no
N2 C14A C19A C18A 158.17(1.22) no
C15A C14A C19A C18A 25.74(1.83) no
C14A C15A C16A C17A 44.94(1.89) no
C15A C16A C17A C18A -50.72(2.13) no
C16A C17A C18A C19A 37.81(2.24) no
C17A C18A C19A C14A -25.00(2.08) no
S1 Ni N2 C14B -73.21(0.93) no
O1 Ni N2 C14B 105.53(0.94) no
N1 Ni N2 C14B 169.63(9.10) no
Ni N2 C14B C15B -163.64(0.81) no
Ni N2 C14B C19B -43.16(1.72) no
N2 C14B C15B C16B 177.46(1.29) no
C19B C14B C15B C16B 56.51(1.86) no
N2 C14B C19B C18B 179.87(1.44) no
C15B C14B C19B C18B -57.21(2.13) no
C14B C15B C16B C17B -42.17(2.21) no
C15B C16B C17B C18B 25.57(2.62) no
C16B C17B C18B C19B -24.16(2.22) no
C17B C18B C19B C14B 39.70(2.14) no
